data_7023679
loop_
_publ_author_name
'Sun, Xiaoqi'
'Xu, Chao'
'Tian, Guoxin'
'Rao, Linfeng'

_publ_section_title
;
 Complexation of glutarimidedioxime with Fe(III), Cu(II), Pb(II), and
 Ni(II), the competing ions for the sequestration of U(VI) from seawater.
;
_journal_issue 40
_journal_name_full 'Dalton transactions (Cambridge, England : 2003)'
_journal_page_first 14621
_journal_page_last 14627
_journal_paper_doi 10.1039/c3dt51767e
_journal_volume 42
_journal_year 2013
_chemical_formula_sum 'C10 H31 Fe N6 O12'
_chemical_formula_weight 483.26
_chemical_name_common Fe-A-2
_chemical_name_systematic
;
 rao03
;
_space_group.centring_type P

_space_group_IT_number 14
_space_group.IT_number 14

_symmetry_cell_setting monoclinic
_symmetry_space_group_name_Hall '-P 2ybc'
_symmetry_space_group_name_H-M 'P 1 21/c 1'
_atom_sites_solution_hydrogens geom
_atom_sites_solution_primary direct
_atom_sites_solution_secondary difmap
_audit_creation_method SHELXL-97
_cell_angle_alpha 90.00
_cell_angle_beta 91.976(3)
_cell_angle_gamma 90.00
_cell_formula_units_Z 4
_cell_length_a 14.102(4)
_cell_length_b 11.929(3)
_cell_length_c 12.857(3)
_cell_measurement_reflns_used 9960
_cell_measurement_temperature 100(2)
_cell_measurement_theta_max 25.41
_cell_measurement_theta_min 2.33
_cell_volume 2161.6(10)
_computing_cell_refinement 'Bruker SAINT'
_computing_data_collection 'Bruker APEX2'
_computing_data_reduction 'Bruker SAINT'
_computing_molecular_graphics ORTEP-32
_computing_publication_material WinGX
_computing_structure_refinement SHELXL-97
_computing_structure_solution SIR-97
_diffrn_ambient_temperature 100(2)
_diffrn_detector_area_resol_mean 8.366
_diffrn_measured_fraction_theta_full 1.000
_diffrn_measured_fraction_theta_max 0.995
_diffrn_measurement_device_type 'Bruker APEX-I CCD'
_diffrn_measurement_method 'phi and omega scans'
_diffrn_radiation_monochromator graphite
_diffrn_radiation_source 'fine-focus sealed tube'
_diffrn_radiation_type MoK\a
_diffrn_radiation_wavelength 0.71073
_diffrn_reflns_av_R_equivalents 0.0252
_diffrn_reflns_av_sigmaI/netI 0.0108
_diffrn_reflns_limit_h_max 16
_diffrn_reflns_limit_h_min -16
_diffrn_reflns_limit_k_max 14
_diffrn_reflns_limit_k_min -14
_diffrn_reflns_limit_l_max 15
_diffrn_reflns_limit_l_min -15
_diffrn_reflns_number 47520
_diffrn_reflns_theta_full 25.00
_diffrn_reflns_theta_max 25.42
_diffrn_reflns_theta_min 1.44
_exptl_absorpt_coefficient_mu 0.765
_exptl_absorpt_correction_T_max 0.9701
_exptl_absorpt_correction_T_min 0.9138
_exptl_absorpt_correction_type multi-scan
_exptl_absorpt_process_details SADABS
_exptl_crystal_colour red
_exptl_crystal_density_diffrn 1.485
_exptl_crystal_density_method 'not measured'
_exptl_crystal_description plate
_exptl_crystal_F_000 1020
_exptl_crystal_size_max 0.12
_exptl_crystal_size_mid 0.10
_exptl_crystal_size_min 0.04
_refine_diff_density_max 0.420
_refine_diff_density_min -0.440
_refine_diff_density_rms 0.052
_refine_ls_extinction_method none
_refine_ls_goodness_of_fit_ref 1.062
_refine_ls_hydrogen_treatment constr
_refine_ls_matrix_type full
_refine_ls_number_parameters 262
_refine_ls_number_reflns 3972
_refine_ls_number_restraints 0
_refine_ls_restrained_S_all 1.062
_refine_ls_R_factor_all 0.0265
_refine_ls_R_factor_gt 0.0247
_refine_ls_shift/su_max 0.000
_refine_ls_shift/su_mean 0.000
_refine_ls_structure_factor_coef Fsqd
_refine_ls_weighting_details 'calc w=1/[\s^2^(Fo^2^)+(0.0322P)^2^+1.7492P] where P=(Fo^2^+2Fc^2^)/3'
_refine_ls_weighting_scheme calc
_refine_ls_wR_factor_gt 0.0653
_refine_ls_wR_factor_ref 0.0669
_reflns_number_gt 3739
_reflns_number_total 3972
_reflns_threshold_expression >2sigma(I)
_cod_data_source_file c3dt51767e.txt
_cod_data_source_block rao03
_cod_depositor_comments
;
The following automatic conversions were performed:

'_symmetry_cell_setting' value 'Monoclinic' changed to 'monoclinic'
according to /home/saulius/struct/CIF-dictionaries/cif_core.dic
dictionary named 'cif_core.dic' version 2.4.2 from 2011-04-26.

Automatic conversion script
Id: cif_fix_values 1891 2012-01-12 08:04:46Z andrius 

The following automatic conversions were performed:

'_space_group.centring_type' value 'primitive' was replaced with the
value 'P' as specified in the replacement file
'/home/antanas/src/cod-tools/trunk/data/replacement-values/replacement_values.lst'.

Automatic conversion script
Id: cif_fix_values 5642 2017-10-24 12:04:52Z antanas 
;
_cod_original_cell_volume 2161.5(9)
_cod_original_sg_symbol_H-M P2(1)/c
_cod_database_code 7023679

loop_
_symmetry_equiv_pos_as_xyz
'x, y, z'
'-x, y+1/2, -z+1/2'
'-x, -y, -z'
'x, -y-1/2, z-1/2'

loop_
_atom_site_label
_atom_site_type_symbol
_atom_site_fract_x
_atom_site_fract_y
_atom_site_fract_z
_atom_site_U_iso_or_equiv
_atom_site_adp_type
_atom_site_occupancy
_atom_site_symmetry_multiplicity
_atom_site_calc_flag
_atom_site_refinement_flags
C1 C 1.10478(10) 0.15525(12) 0.49845(11) 0.0120(3) Uani 1 1 d .
C2 C 1.19385(11) 0.15714(13) 0.43824(12) 0.0164(3) Uani 1 1 d .
H2A H 1.1859 0.1090 0.3758 0.020 Uiso 1 1 calc R
H2B H 1.2472 0.1271 0.4819 0.020 Uiso 1 1 calc R
C3 C 1.21630(11) 0.27810(13) 0.40494(13) 0.0179(3) Uani 1 1 d .
H3A H 1.2389 0.3214 0.4666 0.021 Uiso 1 1 calc R
H3B H 1.2678 0.2769 0.3546 0.021 Uiso 1 1 calc R
C4 C 1.12920(11) 0.33611(13) 0.35524(12) 0.0171(3) Uani 1 1 d .
H4A H 1.1429 0.4167 0.3448 0.021 Uiso 1 1 calc R
H4B H 1.1137 0.3023 0.2864 0.021 Uiso 1 1 calc R
C5 C 1.04696(10) 0.32337(12) 0.42431(11) 0.0130(3) Uani 1 1 d .
C6 C 0.76417(11) 0.22205(12) 0.70919(11) 0.0121(3) Uani 1 1 d .
C7 C 0.66854(11) 0.20739(13) 0.75445(12) 0.0164(3) Uani 1 1 d .
H7A H 0.6284 0.2737 0.7385 0.020 Uiso 1 1 calc R
H7B H 0.6752 0.1996 0.8310 0.020 Uiso 1 1 calc R
C8 C 0.62232(11) 0.10189(14) 0.70715(12) 0.0176(3) Uani 1 1 d .
H8A H 0.6586 0.0348 0.7303 0.021 Uiso 1 1 calc R
H8B H 0.5568 0.0946 0.7315 0.021 Uiso 1 1 calc R
C9 C 0.62033(10) 0.10878(14) 0.58821(12) 0.0165(3) Uani 1 1 d .
H9A H 0.5966 0.0372 0.5583 0.020 Uiso 1 1 calc R
H9B H 0.5767 0.1694 0.5645 0.020 Uiso 1 1 calc R
C10 C 0.71837(10) 0.13182(12) 0.55087(11) 0.0116(3) Uani 1 1 d .
N1 N 1.08259(8) 0.07550(10) 0.56188(9) 0.0121(3) Uani 1 1 d .
H1 H 1.1219 0.0197 0.5754 0.015 Uiso 1 1 calc R
N2 N 1.03808(9) 0.23541(11) 0.48878(10) 0.0126(3) Uani 1 1 d .
N3 N 0.97642(9) 0.39281(11) 0.42719(10) 0.0139(3) Uani 1 1 d .
H3 H 0.9747 0.4532 0.3878 0.017 Uiso 1 1 calc R
N4 N 0.83524(9) 0.26970(11) 0.75878(10) 0.0133(3) Uani 1 1 d .
H4 H 0.8295 0.2962 0.8221 0.016 Uiso 1 1 calc R
N5 N 0.78380(9) 0.18656(11) 0.61371(9) 0.0123(3) Uani 1 1 d .
N6 N 0.74447(8) 0.10020(10) 0.46027(9) 0.0123(3) Uani 1 1 d .
O1 O 0.99621(7) 0.08074(9) 0.60708(8) 0.0137(2) Uani 1 1 d .
O2 O 0.90470(7) 0.37004(9) 0.49279(8) 0.0167(2) Uani 1 1 d .
O3 O 0.91937(7) 0.27724(9) 0.70892(8) 0.0153(2) Uani 1 1 d .
O4 O 0.84092(7) 0.13054(9) 0.44393(7) 0.0120(2) Uani 1 1 d .
O5 O 1.04074(7) 0.44775(9) 0.72810(8) 0.0155(2) Uani 1 1 d .
H5X H 1.0318 0.4830 0.7769 0.019 Uiso 1 1 d R
H5Y H 1.0011 0.4011 0.7245 0.019 Uiso 1 1 d R
O6 O 0.78464(9) 0.64262(12) 0.33468(10) 0.0335(3) Uani 1 1 d .
H6X H 0.8332 0.6266 0.3099 0.040 Uiso 1 1 d R
H6Y H 0.7664 0.5901 0.3644 0.040 Uiso 1 1 d R
O7 O 0.73240(8) 0.46014(11) 0.44511(10) 0.0292(3) Uani 1 1 d .
H7X H 0.7005 0.4617 0.4932 0.035 Uiso 1 1 d R
H7Y H 0.7805 0.4270 0.4597 0.035 Uiso 1 1 d R
O8 O 0.60214(8) 0.47939(10) 0.60076(9) 0.0224(3) Uani 1 1 d .
H8X H 0.6094 0.4822 0.6615 0.027 Uiso 1 1 d R
H8Y H 0.5697 0.4395 0.5836 0.027 Uiso 1 1 d R
O9 O 0.46973(8) 0.33186(10) 0.50404(9) 0.0227(3) Uani 1 1 d .
H9X H 0.4452 0.3041 0.5413 0.027 Uiso 1 1 d R
H9Y H 0.4463 0.3803 0.4721 0.027 Uiso 1 1 d R
O10 O 0.46556(8) 0.33572(10) 0.84809(9) 0.0260(3) Uani 1 1 d .
H10X H 0.5053 0.3789 0.8425 0.031 Uiso 1 1 d R
H10Y H 0.4736 0.2999 0.8824 0.031 Uiso 1 1 d R
O11 O 0.61566(8) 0.00168(9) 0.31641(8) 0.0196(2) Uani 1 1 d .
H11X H 0.6573 0.0288 0.3544 0.023 Uiso 1 1 d R
H11Y H 0.6170 -0.0550 0.3233 0.023 Uiso 1 1 d R
O12 O 1.37860(8) 0.26392(10) 0.17170(9) 0.0215(3) Uani 1 1 d .
H12X H 1.3302 0.2374 0.1741 0.026 Uiso 1 1 d R
H12Y H 1.4057 0.2370 0.2188 0.026 Uiso 1 1 d R
Fe1 Fe 0.914118(14) 0.214890(17) 0.562189(15) 0.01021(7) Uani 1 1 d .

loop_
_atom_site_aniso_label
_atom_site_aniso_U_11
_atom_site_aniso_U_22
_atom_site_aniso_U_33
_atom_site_aniso_U_23
_atom_site_aniso_U_13
_atom_site_aniso_U_12
C1 0.0120(7) 0.0138(7) 0.0101(7) -0.0031(6) -0.0013(5) -0.0012(6)
C2 0.0142(7) 0.0192(8) 0.0160(7) 0.0004(6) 0.0031(6) 0.0011(6)
C3 0.0141(8) 0.0215(8) 0.0183(8) 0.0010(6) 0.0048(6) -0.0027(6)
C4 0.0188(8) 0.0175(8) 0.0154(7) 0.0023(6) 0.0061(6) -0.0017(6)
C5 0.0157(7) 0.0118(7) 0.0115(7) -0.0013(6) 0.0001(6) -0.0035(6)
C6 0.0141(7) 0.0113(7) 0.0109(7) 0.0005(5) 0.0016(6) 0.0006(5)
C7 0.0141(7) 0.0209(8) 0.0145(7) -0.0034(6) 0.0049(6) -0.0016(6)
C8 0.0135(7) 0.0225(8) 0.0169(8) -0.0011(6) 0.0045(6) -0.0047(6)
C9 0.0121(7) 0.0207(8) 0.0165(8) -0.0017(6) -0.0001(6) -0.0022(6)
C10 0.0124(7) 0.0100(7) 0.0123(7) 0.0014(6) -0.0014(5) 0.0004(5)
N1 0.0102(6) 0.0135(6) 0.0126(6) -0.0005(5) 0.0004(5) 0.0017(5)
N2 0.0131(6) 0.0126(6) 0.0123(6) -0.0001(5) 0.0019(5) -0.0014(5)
N3 0.0158(6) 0.0120(6) 0.0141(6) 0.0024(5) 0.0044(5) -0.0016(5)
N4 0.0137(6) 0.0172(6) 0.0092(6) -0.0025(5) 0.0037(5) -0.0015(5)
N5 0.0122(6) 0.0140(6) 0.0107(6) -0.0014(5) 0.0007(5) -0.0013(5)
N6 0.0107(6) 0.0136(6) 0.0127(6) 0.0013(5) -0.0008(5) -0.0010(5)
O1 0.0115(5) 0.0155(5) 0.0142(5) 0.0022(4) 0.0035(4) 0.0003(4)
O2 0.0158(5) 0.0152(5) 0.0197(5) 0.0034(4) 0.0089(4) 0.0013(4)
O3 0.0123(5) 0.0215(6) 0.0123(5) -0.0047(4) 0.0039(4) -0.0044(4)
O4 0.0111(5) 0.0150(5) 0.0098(5) 0.0003(4) 0.0015(4) -0.0006(4)
O5 0.0185(5) 0.0135(5) 0.0147(5) -0.0031(4) 0.0040(4) -0.0034(4)
O6 0.0279(7) 0.0393(8) 0.0341(7) 0.0120(6) 0.0125(6) 0.0121(6)
O7 0.0199(6) 0.0405(8) 0.0275(7) 0.0048(6) 0.0049(5) 0.0092(5)
O8 0.0247(6) 0.0249(6) 0.0175(6) 0.0005(5) -0.0011(5) -0.0024(5)
O9 0.0277(6) 0.0206(6) 0.0198(6) 0.0054(5) 0.0015(5) 0.0018(5)
O10 0.0251(6) 0.0244(6) 0.0286(7) 0.0059(5) 0.0012(5) -0.0032(5)
O11 0.0201(6) 0.0172(6) 0.0209(6) -0.0020(5) -0.0069(4) -0.0021(4)
O12 0.0210(6) 0.0219(6) 0.0215(6) 0.0012(5) -0.0015(5) -0.0012(5)
Fe1 0.01061(12) 0.01113(12) 0.00898(12) -0.00033(7) 0.00158(8) -0.00124(7)

loop_
_atom_type_symbol
_atom_type_description
_atom_type_scat_dispersion_real
_atom_type_scat_dispersion_imag
_atom_type_scat_source
C C 0.0033 0.0016 'International Tables Vol C Tables 4.2.6.8 and 6.1.1.4'
H H 0.0000 0.0000 'International Tables Vol C Tables 4.2.6.8 and 6.1.1.4'
N N 0.0061 0.0033 'International Tables Vol C Tables 4.2.6.8 and 6.1.1.4'
O O 0.0106 0.0060 'International Tables Vol C Tables 4.2.6.8 and 6.1.1.4'
Fe Fe 0.3463 0.8444 'International Tables Vol C Tables 4.2.6.8 and 6.1.1.4'

loop_
_geom_angle_atom_site_label_1
_geom_angle_atom_site_label_2
_geom_angle_atom_site_label_3
_geom_angle
N1 C1 N2 113.35(13)
N1 C1 C2 124.06(13)
N2 C1 C2 122.55(13)
C1 C2 C3 109.97(13)
C1 C2 H2A 109.7
C3 C2 H2A 109.7
C1 C2 H2B 109.7
C3 C2 H2B 109.7
H2A C2 H2B 108.2
C4 C3 C2 111.71(13)
C4 C3 H3A 109.3
C2 C3 H3A 109.3
C4 C3 H3B 109.3
C2 C3 H3B 109.3
H3A C3 H3B 107.9
C5 C4 C3 109.53(13)
C5 C4 H4A 109.8
C3 C4 H4A 109.8
C5 C4 H4B 109.8
C3 C4 H4B 109.8
H4A C4 H4B 108.2
N3 C5 N2 113.14(13)
N3 C5 C4 124.39(14)
N2 C5 C4 122.45(13)
N4 C6 N5 114.11(13)
N4 C6 C7 123.36(13)
N5 C6 C7 122.54(13)
C6 C7 C8 108.54(12)
C6 C7 H7A 110.0
C8 C7 H7A 110.0
C6 C7 H7B 110.0
C8 C7 H7B 110.0
H7A C7 H7B 108.4
C9 C8 C7 110.19(13)
C9 C8 H8A 109.6
C7 C8 H8A 109.6
C9 C8 H8B 109.6
C7 C8 H8B 109.6
H8A C8 H8B 108.1
C10 C9 C8 110.07(12)
C10 C9 H9A 109.6
C8 C9 H9A 109.6
C10 C9 H9B 109.6
C8 C9 H9B 109.6
H9A C9 H9B 108.2
N6 C10 N5 117.66(13)
N6 C10 C9 121.91(13)
N5 C10 C9 120.42(13)
C1 N1 O1 118.06(12)
C1 N1 H1 121.0
O1 N1 H1 121.0
C1 N2 C5 122.14(13)
C1 N2 Fe1 118.84(10)
C5 N2 Fe1 118.71(10)
C5 N3 O2 118.41(12)
C5 N3 H3 120.8
O2 N3 H3 120.8
C6 N4 O3 117.67(12)
C6 N4 H4 121.2
O3 N4 H4 121.2
C6 N5 C10 122.39(13)
C6 N5 Fe1 118.14(10)
C10 N5 Fe1 119.47(10)
C10 N6 O4 111.17(11)
N1 O1 Fe1 114.77(8)
N3 O2 Fe1 114.12(8)
N4 O3 Fe1 114.00(8)
N6 O4 Fe1 117.91(8)
H5X O5 H5Y 107.3
H6X O6 H6Y 107.9
H7X O7 H7Y 109.5
H8X O8 H8Y 114.2
H9X O9 H9Y 120.9
H10X O10 H10Y 114.3
H11X O11 H11Y 107.4
H12X O12 H12Y 102.5
N5 Fe1 O3 76.03(5)
N5 Fe1 N2 171.31(5)
O3 Fe1 N2 112.59(5)
N5 Fe1 O1 106.93(5)
O3 Fe1 O1 91.28(4)
N2 Fe1 O1 74.79(5)
N5 Fe1 O2 104.41(5)
O3 Fe1 O2 94.20(5)
N2 Fe1 O2 74.55(5)
O1 Fe1 O2 148.58(4)
N5 Fe1 O4 73.79(5)
O3 Fe1 O4 149.73(4)
N2 Fe1 O4 97.63(5)
O1 Fe1 O4 95.16(4)
O2 Fe1 O4 95.49(5)

loop_
_geom_bond_atom_site_label_1
_geom_bond_atom_site_label_2
_geom_bond_distance
C1 N1 1.298(2)
C1 N2 1.344(2)
C1 C2 1.498(2)
C2 C3 1.541(2)
C2 H2A 0.9900
C2 H2B 0.9900
C3 C4 1.530(2)
C3 H3A 0.9900
C3 H3B 0.9900
C4 C5 1.493(2)
C4 H4A 0.9900
C4 H4B 0.9900
C5 N3 1.296(2)
C5 N2 1.346(2)
C6 N4 1.300(2)
C6 N5 1.336(2)
C6 C7 1.497(2)
C7 C8 1.533(2)
C7 H7A 0.9900
C7 H7B 0.9900
C8 C9 1.531(2)
C8 H8A 0.9900
C8 H8B 0.9900
C9 C10 1.504(2)
C9 H9A 0.9900
C9 H9B 0.9900
C10 N6 1.290(2)
C10 N5 1.3707(19)
N1 O1 1.3690(16)
N1 H1 0.8800
N2 Fe1 2.0298(13)
N3 O2 1.3664(16)
N3 H3 0.8800
N4 O3 1.3707(16)
N4 H4 0.8800
N5 Fe1 2.0035(13)
N6 O4 1.4299(15)
O1 Fe1 2.0465(11)
O2 Fe1 2.0569(12)
O3 Fe1 2.0268(11)
O4 Fe1 2.0692(11)
O5 H5X 0.7691
O5 H5Y 0.7886
O6 H6X 0.7883
O6 H6Y 0.7816
O7 H7X 0.7768
O7 H7Y 0.8013
O8 H8X 0.7853
O8 H8Y 0.6913
O9 H9X 0.6862
O9 H9Y 0.7760
O10 H10X 0.7665
O10 H10Y 0.6217
O11 H11X 0.8173
O11 H11Y 0.6825
O12 H12X 0.7542
O12 H12Y 0.7745
